data_4322112
loop_
_publ_author_name
'Joaqu\'in Barber\'a'
'Anabel Elduque'
'Raquel Gim\'enez'
'Fernando J. Lahoz'
'Jos\'e A. L\'opez'
'Luis A. Oro'
'Jos\'e Luis Serrano'
'Bel\'en Villacampa'
'Julio Villalba'

_publ_contact_author 'Dr. Fernando J. Lahoz'
_publ_contact_author_email LAHOZ@POSTA.UNIZAR.ES
_publ_section_title
;
 Rhodium(I) and Iridium(I) Complexes Containing \b-Diketonate or Pyrazole
 Ligands. Liquid Crystal and Nonlinear Optical Properties
;
_journal_name_full 'Inorganic Chemistry'
_journal_page_first 3085
_journal_page_last 3092
_journal_paper_doi 10.1021/ic9814017
_journal_volume 38
_journal_year 1999
_chemical_formula_moiety 'C31 H35 Ir O9, C H4 O'
_chemical_formula_sum 'C32 H39 Ir O10'
_chemical_formula_weight 775.83
_chemical_name_systematic
;
[dicarbonyl(3[(4'-((4''-n-decyloxybenzoyl)oxy)phenoxy)carbonil]-
2,4-pentane-dionate)iridium(I)] methanol solvate
;
_space_group_IT_number 14
_symmetry_cell_setting monoclinic
_symmetry_space_group_name_Hall '-P 2ybc'
_symmetry_space_group_name_H-M 'P 1 21/c 1'
_atom_sites_solution_hydrogens geom
_atom_sites_solution_primary direct
_atom_sites_solution_secondary difmap
_audit_creation_method SHELXL-97
_cell_angle_alpha 90.00
_cell_angle_beta 104.950(13)
_cell_angle_gamma 90.00
_cell_formula_units_Z 4
_cell_length_a 26.991(6)
_cell_length_b 4.0093(8)
_cell_length_c 31.169(6)
_cell_measurement_reflns_used 60
_cell_measurement_temperature 173(2)
_cell_measurement_theta_max 17.5
_cell_measurement_theta_min 10
_cell_volume 3258.8(12)
_computing_cell_refinement 'XSCANS v. 2.1 (Siemens)'
_computing_data_collection 'XSCANS v. 2.1 (Siemens)'
_computing_data_reduction 'XPREP, SHELXTL v. 5 (Siemens)'
_computing_molecular_graphics 'XP, SHELXTL v.5 (Siemens)'
_computing_publication_material 'CIFTAB (Sheldrick, 1993)'
_computing_structure_refinement 'SHELXL-97 (Sheldrick, 1997)'
_computing_structure_solution 'SIR92 (Giacovazzo, 1994)'
_diffrn_ambient_temperature 173(2)
_diffrn_measured_fraction_theta_full 0.980
_diffrn_measured_fraction_theta_max 0.980
_diffrn_measurement_device 'four-circle diffractometer'
_diffrn_measurement_device_type 'Siemens P4'
_diffrn_measurement_method '\w scans'
_diffrn_radiation_monochromator graphite
_diffrn_radiation_source 'normal-focus sealed tube'
_diffrn_radiation_type MoK\a
_diffrn_radiation_wavelength 0.71073
_diffrn_reflns_av_R_equivalents 0.0629
_diffrn_reflns_av_sigmaI/netI 0.0888
_diffrn_reflns_limit_h_max 30
_diffrn_reflns_limit_h_min -1
_diffrn_reflns_limit_k_max 4
_diffrn_reflns_limit_k_min -1
_diffrn_reflns_limit_l_max 36
_diffrn_reflns_limit_l_min -37
_diffrn_reflns_number 7831
_diffrn_reflns_theta_full 25.00
_diffrn_reflns_theta_max 25.00
_diffrn_reflns_theta_min 2.32
_diffrn_standards_decay_% 'no decay'
_diffrn_standards_interval_count 97
_diffrn_standards_number 3
_exptl_absorpt_coefficient_mu 4.151
_exptl_absorpt_correction_T_max 0.422
_exptl_absorpt_correction_T_min 0.273
_exptl_absorpt_correction_type psi-scans
_exptl_absorpt_process_details ' according to North, Phillips and Mathews, Acta Cryst. 1968, A24, 351'
_exptl_crystal_colour yellow
_exptl_crystal_density_diffrn 1.581
_exptl_crystal_density_meas ?
_exptl_crystal_description plate
_exptl_crystal_F_000 1552
_exptl_crystal_size_max 0.30
_exptl_crystal_size_mid 0.25
_exptl_crystal_size_min 0.09
_refine_diff_density_max 1.666
_refine_diff_density_min -0.974
_refine_diff_density_rms 0.188
_refine_ls_extinction_method none
_refine_ls_goodness_of_fit_ref 1.040
_refine_ls_hydrogen_treatment refU
_refine_ls_matrix_type full
_refine_ls_number_parameters 394
_refine_ls_number_reflns 5625
_refine_ls_number_restraints 107
_refine_ls_restrained_S_all 1.032
_refine_ls_R_factor_all 0.1039
_refine_ls_R_factor_gt 0.0583
_refine_ls_shift/su_max 0.003
_refine_ls_shift/su_mean 0.000
_refine_ls_structure_factor_coef Fsqd
_refine_ls_weighting_details 'calc w=1/[\s^2^(Fo^2^)+(0.0732P)^2^+14.1500P] where P=(Fo^2^+2Fc^2^)/3'
_refine_ls_weighting_scheme calc
_refine_ls_wR_factor_gt 0.1320
_refine_ls_wR_factor_ref 0.1566
_reflns_number_gt 3794
_reflns_number_total 5625
_reflns_threshold_expression >2sigma(I)
_cod_data_source_file ic9814017.cif
_cod_data_source_block compound4
_cod_depositor_comments
;
The following automatic conversions were performed:

'_exptl_crystal_density_meas' value 'not measured' was changed to '?'
- the value is perceived as not measured.

Automatic conversion script
Id: cif_fix_values 3008 2015-01-20 13:52:24Z robertas 
;
_cod_database_code 4322112

loop_
_symmetry_equiv_pos_as_xyz
'x, y, z'
'-x, y+1/2, -z+1/2'
'-x, -y, -z'
'x, -y-1/2, z-1/2'

loop_
_atom_site_label
_atom_site_type_symbol
_atom_site_fract_x
_atom_site_fract_y
_atom_site_fract_z
_atom_site_U_iso_or_equiv
_atom_site_adp_type
_atom_site_occupancy
_atom_site_symmetry_multiplicity
_atom_site_calc_flag
_atom_site_refinement_flags
_atom_site_disorder_assembly
_atom_site_disorder_group
Ir Ir 0.288340(19) 0.30784(13) -0.066211(14) 0.03621(17) Uani 1 1 d U . .
O1 O 0.3908(4) 0.580(3) -0.0679(3) 0.069(3) Uani 1 1 d U . .
O2 O 0.2724(4) 0.108(3) -0.1610(3) 0.064(3) Uani 1 1 d U . .
O3 O 0.3011(3) 0.426(2) -0.0007(2) 0.0370(19) Uani 1 1 d U . .
O4 O 0.2185(3) 0.138(2) -0.0636(2) 0.0342(19) Uani 1 1 d U . .
O5 O 0.1481(3) 0.341(2) 0.0374(2) 0.0317(16) Uani 1 1 d U . .
O6 O 0.2115(3) 0.053(2) 0.0839(2) 0.041(2) Uani 1 1 d U . .
O7 O 0.0145(3) 0.258(2) 0.1466(2) 0.0323(19) Uani 1 1 d U . .
O8 O -0.0477(3) 0.544(2) 0.0974(2) 0.0369(19) Uani 1 1 d U . .
O9 O -0.1474(3) 0.299(2) 0.2603(2) 0.0317(16) Uani 1 1 d U . .
C1 C 0.3519(5) 0.476(4) -0.0678(4) 0.048(3) Uani 1 1 d U . .
C2 C 0.2779(4) 0.183(4) -0.1254(3) 0.045(3) Uani 1 1 d U . .
C3 C 0.2719(4) 0.368(3) 0.0255(3) 0.029(2) Uani 1 1 d U . .
C4 C 0.2231(4) 0.229(3) 0.0131(3) 0.026(2) Uani 1 1 d U . .
C5 C 0.1983(4) 0.119(2) -0.0304(3) 0.021(2) Uani 1 1 d U . .
C6 C 0.2969(5) 0.468(4) 0.0729(3) 0.040(3) Uani 1 1 d U . .
H6A H 0.3130 0.2728 0.0897 0.071(15) Uiso 1 1 calc R . .
H6B H 0.2708 0.5587 0.0865 0.071(15) Uiso 1 1 calc R . .
H6C H 0.3230 0.6387 0.0732 0.071(15) Uiso 1 1 calc R . .
C7 C 0.1464(4) -0.041(3) -0.0425(3) 0.030(2) Uani 1 1 d U . .
H7A H 0.1200 0.1318 -0.0502 0.071(15) Uiso 1 1 calc R . .
H7B H 0.1417 -0.1702 -0.0171 0.071(15) Uiso 1 1 calc R . .
H7C H 0.1437 -0.1899 -0.0679 0.071(15) Uiso 1 1 calc R . .
C8 C 0.1950(4) 0.189(3) 0.0491(3) 0.026(2) Uani 1 1 d U . .
C9 C 0.1148(4) 0.310(3) 0.0660(3) 0.026(2) Uani 1 1 d U . .
C10 C 0.1285(4) 0.453(3) 0.1080(3) 0.033(2) Uani 1 1 d U . .
H10 H 0.1606 0.5616 0.1186 0.032(11) Uiso 1 1 calc R . .
C11 C 0.0939(4) 0.432(3) 0.1342(3) 0.031(2) Uani 1 1 d U . .
H11 H 0.1023 0.5235 0.1633 0.032(11) Uiso 1 1 calc R . .
C12 C 0.0473(4) 0.278(3) 0.1175(3) 0.028(2) Uani 1 1 d U . .
C13 C 0.0340(4) 0.138(3) 0.0758(3) 0.034(3) Uani 1 1 d U . .
H13 H 0.0018 0.0294 0.0652 0.032(11) Uiso 1 1 calc R . .
C14 C 0.0685(4) 0.157(3) 0.0495(3) 0.033(2) Uani 1 1 d U . .
H14 H 0.0600 0.0657 0.0204 0.032(11) Uiso 1 1 calc R . .
C15 C -0.0329(4) 0.404(3) 0.1327(3) 0.031(2) Uani 1 1 d U . .
C16 C -0.0628(4) 0.372(3) 0.1661(3) 0.025(2) Uani 1 1 d U . .
C17 C -0.0424(4) 0.202(3) 0.2075(3) 0.026(2) Uani 1 1 d U . .
H17 H -0.0096 0.0987 0.2140 0.032(11) Uiso 1 1 calc R . .
C18 C -0.0725(4) 0.194(3) 0.2378(3) 0.026(2) Uani 1 1 d U . .
H18 H -0.0592 0.0926 0.2660 0.032(11) Uiso 1 1 calc R . .
C19 C -0.1209(4) 0.329(3) 0.2280(3) 0.026(2) Uani 1 1 d U . .
C20 C -0.1418(4) 0.490(3) 0.1866(3) 0.030(2) Uani 1 1 d U . .
H20 H -0.1753 0.5840 0.1798 0.032(11) Uiso 1 1 calc R . .
C21 C -0.1119(4) 0.504(3) 0.1565(3) 0.028(2) Uani 1 1 d U . .
H21 H -0.1254 0.6075 0.1285 0.032(11) Uiso 1 1 calc R . .
C22 C -0.1981(4) 0.430(3) 0.2502(3) 0.030(2) Uani 1 1 d U . .
H22A H -0.2189 0.3275 0.2224 0.029(7) Uiso 1 1 calc R . .
H22B H -0.1972 0.6737 0.2456 0.029(7) Uiso 1 1 calc R . .
C23 C -0.2225(4) 0.354(3) 0.2883(3) 0.030(2) Uani 1 1 d U . .
H23A H -0.2182 0.1150 0.2961 0.029(7) Uiso 1 1 calc R . .
H23B H -0.2050 0.4859 0.3148 0.029(7) Uiso 1 1 calc R . .
C24 C -0.2794(4) 0.442(3) 0.2749(3) 0.029(2) Uani 1 1 d U . .
H24A H -0.2962 0.3124 0.2480 0.029(7) Uiso 1 1 calc R . .
H24B H -0.2830 0.6816 0.2668 0.029(7) Uiso 1 1 calc R . .
C25 C -0.3077(4) 0.374(3) 0.3111(3) 0.029(2) Uani 1 1 d U . .
H25A H -0.3029 0.1379 0.3206 0.029(7) Uiso 1 1 calc R . .
H25B H -0.2931 0.5160 0.3373 0.029(7) Uiso 1 1 calc R . .
C26 C -0.3643(4) 0.447(3) 0.2939(3) 0.028(2) Uani 1 1 d U . .
H26A H -0.3779 0.3120 0.2668 0.029(7) Uiso 1 1 calc R . .
H26B H -0.3684 0.6847 0.2851 0.029(7) Uiso 1 1 calc R . .
C27 C -0.3969(4) 0.377(3) 0.3265(3) 0.032(3) Uani 1 1 d U . .
H27A H -0.3846 0.5201 0.3530 0.029(7) Uiso 1 1 calc R . .
H27B H -0.3920 0.1421 0.3362 0.029(7) Uiso 1 1 calc R . .
C28 C -0.4543(4) 0.441(3) 0.3068(3) 0.030(2) Uani 1 1 d U . .
H28A H -0.4588 0.6769 0.2971 0.029(7) Uiso 1 1 calc R . .
H28B H -0.4661 0.3005 0.2801 0.029(7) Uiso 1 1 calc R . .
C29 C -0.4887(4) 0.375(3) 0.3373(4) 0.039(3) Uani 1 1 d U . .
H29A H -0.4777 0.5177 0.3640 0.029(7) Uiso 1 1 calc R . .
H29B H -0.4846 0.1394 0.3472 0.029(7) Uiso 1 1 calc R . .
C30 C -0.5453(5) 0.441(4) 0.3153(4) 0.042(3) Uani 1 1 d U . .
H30A H -0.5558 0.3023 0.2882 0.029(7) Uiso 1 1 calc R . .
H30B H -0.5493 0.6776 0.3060 0.029(7) Uiso 1 1 calc R . .
C31 C -0.5814(6) 0.369(4) 0.3448(5) 0.065(4) Uani 1 1 d U . .
H31A H -0.6169 0.4114 0.3281 0.071(15) Uiso 1 1 calc R . .
H31B H -0.5726 0.5138 0.3710 0.071(15) Uiso 1 1 calc R . .
H31C H -0.5779 0.1349 0.3543 0.071(15) Uiso 1 1 calc R . .
C51 C 0.4171(10) -0.020(7) 0.0360(8) 0.057(4) Uiso 0.58(2) 1 d PU . .
C52 C 0.4335(14) 0.254(9) 0.0416(10) 0.057(4) Uiso 0.45(3) 1 d PU . .
C53 C 0.4561(12) 0.450(9) 0.0465(9) 0.057(4) Uiso 0.53(3) 1 d PU . .
C54 C 0.456(2) -0.284(15) 0.0386(16) 0.057(4) Uiso 0.29(3) 1 d PU . .
C55 C 0.476(4) 0.32(3) 0.021(3) 0.057(4) Uiso 0.15(3) 1 d PU . .

loop_
_atom_site_aniso_label
_atom_site_aniso_U_11
_atom_site_aniso_U_22
_atom_site_aniso_U_33
_atom_site_aniso_U_23
_atom_site_aniso_U_13
_atom_site_aniso_U_12
Ir 0.0369(3) 0.0488(3) 0.0268(2) 0.0025(2) 0.01514(16) 0.0053(3)
O1 0.041(5) 0.114(10) 0.060(6) -0.005(6) 0.028(5) -0.016(6)
O2 0.059(6) 0.110(9) 0.027(4) -0.005(5) 0.014(4) 0.001(6)
O3 0.029(4) 0.054(6) 0.032(3) -0.008(4) 0.015(3) -0.002(4)
O4 0.021(3) 0.057(6) 0.028(3) 0.003(4) 0.014(3) 0.008(4)
O5 0.031(4) 0.040(5) 0.026(3) 0.007(3) 0.011(3) 0.008(4)
O6 0.033(4) 0.060(6) 0.031(4) 0.019(4) 0.009(3) 0.010(4)
O7 0.022(3) 0.055(6) 0.024(3) 0.009(3) 0.011(3) 0.003(3)
O8 0.035(4) 0.045(5) 0.035(4) 0.011(4) 0.015(3) 0.014(4)
O9 0.033(4) 0.038(4) 0.027(3) 0.009(3) 0.011(3) 0.010(4)
C1 0.046(6) 0.073(10) 0.035(6) -0.004(6) 0.026(5) -0.001(6)
C2 0.039(6) 0.072(9) 0.026(4) 0.006(5) 0.013(4) 0.010(7)
C3 0.034(5) 0.026(7) 0.026(4) -0.001(4) 0.006(4) 0.002(5)
C4 0.031(4) 0.026(7) 0.021(4) 0.006(4) 0.008(3) 0.007(4)
C5 0.025(5) 0.009(6) 0.027(4) 0.008(4) 0.002(3) 0.011(4)
C6 0.042(7) 0.049(8) 0.029(5) -0.007(5) 0.010(5) 0.003(6)
C7 0.032(5) 0.029(6) 0.030(5) 0.000(5) 0.009(4) 0.001(5)
C8 0.031(5) 0.024(5) 0.022(4) 0.006(4) 0.008(4) 0.002(5)
C9 0.025(4) 0.032(6) 0.025(4) 0.008(4) 0.012(4) 0.002(5)
C10 0.032(6) 0.040(7) 0.024(4) 0.001(5) 0.005(4) -0.002(5)
C11 0.027(5) 0.045(7) 0.020(4) -0.001(4) 0.007(4) 0.007(5)
C12 0.020(4) 0.037(7) 0.028(4) 0.008(4) 0.007(4) 0.012(4)
C13 0.027(5) 0.045(8) 0.030(5) 0.001(5) 0.007(4) 0.004(5)
C14 0.031(5) 0.038(7) 0.028(5) -0.005(5) 0.007(4) -0.001(5)
C15 0.032(5) 0.031(7) 0.031(5) 0.005(4) 0.009(4) 0.000(5)
C16 0.025(5) 0.027(7) 0.024(4) 0.004(4) 0.005(4) 0.001(4)
C17 0.025(5) 0.027(6) 0.025(4) 0.006(4) 0.006(4) 0.005(5)
C18 0.023(4) 0.030(6) 0.025(4) 0.005(4) 0.007(4) -0.002(5)
C19 0.026(5) 0.030(6) 0.020(4) -0.006(4) 0.003(4) 0.002(5)
C20 0.017(5) 0.047(7) 0.024(4) 0.008(5) 0.001(4) 0.004(5)
C21 0.032(5) 0.030(7) 0.020(4) -0.002(4) 0.005(4) 0.003(5)
C22 0.025(5) 0.031(6) 0.035(5) -0.002(5) 0.010(4) 0.000(5)
C23 0.031(5) 0.037(7) 0.025(5) -0.006(5) 0.013(4) -0.002(5)
C24 0.034(5) 0.025(6) 0.029(5) 0.003(4) 0.009(4) -0.008(5)
C25 0.025(5) 0.030(7) 0.033(5) 0.000(5) 0.007(4) -0.002(5)
C26 0.028(5) 0.024(6) 0.030(5) -0.005(5) 0.006(4) 0.002(5)
C27 0.030(5) 0.035(8) 0.031(5) -0.006(5) 0.007(4) -0.011(5)
C28 0.031(5) 0.030(6) 0.033(5) 0.000(5) 0.014(4) 0.001(5)
C29 0.039(5) 0.044(8) 0.037(6) 0.004(5) 0.015(5) -0.008(6)
C30 0.037(6) 0.047(8) 0.050(7) 0.000(6) 0.024(5) -0.005(6)
C31 0.054(8) 0.075(12) 0.079(10) 0.001(9) 0.041(8) -0.016(9)

loop_
_atom_type_symbol
_atom_type_description
_atom_type_scat_dispersion_real
_atom_type_scat_dispersion_imag
_atom_type_scat_source
C C 0.0033 0.0016 'International Tables Vol C Tables 4.2.6.8 and 6.1.1.4'
H H 0.0000 0.0000 'International Tables Vol C Tables 4.2.6.8 and 6.1.1.4'
O O 0.0106 0.0060 'International Tables Vol C Tables 4.2.6.8 and 6.1.1.4'
Ir Ir -1.4442 7.9887 'International Tables Vol C Tables 4.2.6.8 and 6.1.1.4'

loop_
_geom_angle_atom_site_label_1
_geom_angle_atom_site_label_2
_geom_angle_atom_site_label_3
_geom_angle
_geom_angle_site_symmetry_1
_geom_angle_site_symmetry_3
_geom_angle_publ_flag
C1 Ir C2 88.6(5) . . ?
C1 Ir O4 178.2(5) . . ?
C2 Ir O4 92.6(4) . . ?
C1 Ir O3 91.4(4) . . ?
C2 Ir O3 177.7(5) . . ?
O4 Ir O3 87.5(3) . . ?
C3 O3 Ir 128.1(7) . . ?
C5 O4 Ir 130.0(7) . . ?
C8 O5 C9 119.0(7) . . ?
C15 O7 C12 117.4(7) . . ?
C19 O9 C22 117.2(7) . . ?
O1 C1 Ir 178.5(11) . . ?
O2 C2 Ir 179.0(11) . . ?
O3 C3 C4 125.9(9) . . ?
O3 C3 C6 112.2(10) . . ?
C4 C3 C6 121.9(9) . . ?
C3 C4 C5 124.6(9) . . ?
C3 C4 C8 117.2(8) . . ?
C5 C4 C8 118.1(9) . . ?
O4 C5 C4 123.8(9) . . ?
O4 C5 C7 112.7(8) . . ?
C4 C5 C7 123.5(9) . . ?
O6 C8 O5 123.2(9) . . ?
O6 C8 C4 125.5(10) . . ?
O5 C8 C4 111.2(8) . . ?
C14 C9 C10 122.3(9) . . ?
C14 C9 O5 117.9(9) . . ?
C10 C9 O5 119.7(9) . . ?
C9 C10 C11 118.2(10) . . ?
C12 C11 C10 119.3(9) . . ?
C11 C12 C13 122.2(9) . . ?
C11 C12 O7 116.2(8) . . ?
C13 C12 O7 121.6(9) . . ?
C12 C13 C14 118.7(10) . . ?
C9 C14 C13 119.3(10) . . ?
O8 C15 O7 123.1(9) . . ?
O8 C15 C16 124.8(10) . . ?
O7 C15 C16 112.1(8) . . ?
C21 C16 C17 119.9(9) . . ?
C21 C16 C15 118.7(9) . . ?
C17 C16 C15 121.4(9) . . ?
C18 C17 C16 117.6(9) . . ?
C19 C18 C17 121.7(9) . . ?
C18 C19 O9 116.4(8) . . ?
C18 C19 C20 120.9(9) . . ?
O9 C19 C20 122.6(9) . . ?
C21 C20 C19 117.8(10) . . ?
C16 C21 C20 121.9(9) . . ?
O9 C22 C23 109.7(8) . . ?
C24 C23 C22 110.1(8) . . ?
C23 C24 C25 114.3(8) . . ?
C26 C25 C24 110.5(8) . . ?
C25 C26 C27 115.5(9) . . ?
C26 C27 C28 113.6(8) . . ?
C29 C28 C27 116.2(9) . . ?
C28 C29 C30 113.1(9) . . ?
C29 C30 C31 114.6(11) . . ?
C52 C51 C54 115(3) . . ?
C53 C52 C51 164(4) . . ?
C53 C52 C55 54(5) . . ?
C51 C52 C55 114(5) . . ?
C53 C52 C54 21(3) . 1_565 ?
C51 C52 C54 169(3) . 1_565 ?
C55 C52 C54 62(5) . 1_565 ?
C52 C53 C54 141(5) . 1_565 ?
C52 C53 C55 84(6) . . ?
C54 C53 C55 106(7) 1_565 . ?
C53 C54 C51 133(5) 1_545 . ?
C53 C54 C55 39(4) 1_545 1_545 ?
C51 C54 C55 151(5) . 1_545 ?
C53 C54 C52 19(2) 1_545 1_545 ?
C51 C54 C52 118(3) . 1_545 ?
C55 C54 C52 45(3) 1_545 1_545 ?
C53 C55 C52 42(4) . . ?
C53 C55 C54 35(4) . 1_565 ?
C52 C55 C54 72(5) . 1_565 ?

loop_
_geom_bond_atom_site_label_1
_geom_bond_atom_site_label_2
_geom_bond_distance
_geom_bond_site_symmetry_2
_geom_bond_publ_flag
Ir C1 1.856(13) . ?
Ir C2 1.860(11) . ?
Ir O4 2.027(7) . ?
Ir O3 2.038(7) . ?
O1 C1 1.130(15) . ?
O2 C2 1.122(13) . ?
O3 C3 1.293(12) . ?
O4 C5 1.287(12) . ?
O5 C8 1.368(13) . ?
O5 C9 1.426(11) . ?
O6 C8 1.192(12) . ?
O7 C15 1.373(13) . ?
O7 C12 1.422(11) . ?
O8 C15 1.210(12) . ?
O9 C19 1.382(11) . ?
O9 C22 1.422(13) . ?
C3 C4 1.389(15) . ?
C3 C6 1.513(14) . ?
C4 C5 1.421(13) . ?
C4 C8 1.515(13) . ?
C5 C7 1.498(15) . ?
C9 C14 1.366(15) . ?
C9 C10 1.388(15) . ?
C10 C11 1.393(15) . ?
C11 C12 1.376(15) . ?
C12 C13 1.376(15) . ?
C13 C14 1.394(15) . ?
C15 C16 1.476(14) . ?
C16 C21 1.386(15) . ?
C16 C17 1.438(14) . ?
C17 C18 1.396(13) . ?
C18 C19 1.373(15) . ?
C19 C20 1.421(14) . ?
C20 C21 1.390(14) . ?
C22 C23 1.531(13) . ?
C23 C24 1.526(15) . ?
C24 C25 1.544(13) . ?
C25 C26 1.510(15) . ?
C26 C27 1.531(14) . ?
C27 C28 1.533(15) . ?
C28 C29 1.515(14) . ?
C29 C30 1.527(17) . ?
C30 C31 1.530(16) . ?
C51 C52 1.18(4) . ?
C51 C54 1.47(6) . ?
C52 C53 0.98(4) . ?
C52 C55 1.46(10) . ?
C52 C54 1.96(7) 1_565 ?
C53 C54 1.09(6) 1_565 ?
C53 C55 1.18(10) . ?
C54 C53 1.09(6) 1_545 ?
C54 C55 1.82(12) 1_545 ?
C54 C52 1.96(7) 1_545 ?
C55 C54 1.82(12) 1_565 ?

loop_
_geom_contact_atom_site_label_1
_geom_contact_atom_site_label_2
_geom_contact_distance
_geom_contact_site_symmetry_1
_geom_contact_site_symmetry_2
_geom_contact_publ_flag
Ir Ir 4.0093(12) . 1_545 ?
Ir Ir 4.0093(12) . 1_565 ?
Ir O4 3.836(8) . 1_565 ?
Ir C1 3.757(16) . 1_545 ?
Ir C2 3.940(15) . 1_565 ?
O1 C54 3.38(5) . 1_565 ?
O1 C55 3.28(10) . . ?
O4 Ir 3.836(8) . 1_545 ?
O5 C7 2.914(12) . . ?
O6 C6 2.934(17) . . ?
O6 C6 3.367(17) . 1_545 ?
O6 C10 3.004(14) . . ?
O8 C13 2.955(14) . . ?
O8 C7 3.412(13) . 3_565 ?
O1 H31B 2.8680 . 4_664 ?
O1 H31C 2.8971 . 4_654 ?
O2 H22A 2.7149 . 3_555 ?
O2 H20 2.8186 . 3_565 ?
O5 H7B 2.6391 . . ?
O5 H7A 2.7686 . . ?
O5 H7B 2.5700 . 1_565 ?
O6 H6B 2.5714 . . ?
O6 H10 2.7759 . 1_545 ?
O6 H6B 2.5355 . 1_545 ?
O6 H25B 2.8486 . 2_545 ?
O6 H6A 2.8389 . . ?
O6 H10 2.8252 . . ?
O7 H17 2.4391 . . ?
O8 H13 2.6966 . 1_565 ?
O8 H21 2.5400 . . ?
O8 H13 2.7823 . . ?
O8 H7A 2.4861 . 3_565 ?
O8 H7C 2.8889 . 3_555 ?
O9 H22B 2.8256 . 1_545 ?
O9 H11 2.6224 . 2_545 ?
C1 Ir 3.757(16) . 1_565 ?
C2 Ir 3.940(15) . 1_545 ?
C6 O6 2.934(17) . . ?
C6 O6 3.367(17) . 1_565 ?
C7 O5 2.914(12) . . ?
C7 O8 3.412(13) . 3_565 ?
C10 C14 3.520(16) . 1_565 ?
C10 O6 3.004(14) . . ?
C11 C13 3.524(16) . 1_565 ?
C13 C11 3.524(16) . 1_545 ?
C13 O8 2.955(14) . . ?
C14 C10 3.520(16) . 1_545 ?
C16 C17 3.560(17) . 1_565 ?
C17 C16 3.560(17) . 1_545 ?
C17 C21 3.513(16) . 1_545 ?
C18 C20 3.532(16) . 1_545 ?
C19 C20 3.595(17) . 1_545 ?
C20 C19 3.595(17) . 1_565 ?
C20 C18 3.532(16) . 1_565 ?
C21 C17 3.513(16) . 1_565 ?
C51 C54 3.13(7) . 1_565 ?
C54 O1 3.38(5) . 1_545 ?
C54 C51 3.13(7) . 1_545 ?
C55 C55 2.52(15) . 3_665 ?
C55 C55 3.29(16) . 3_655 ?
C55 O1 3.28(10) . . ?
C2 H20 2.9990 . 3_565 ?
C8 H7B 2.6210 . . ?
C8 H6B 2.5517 . . ?
C8 H10 2.9705 . . ?
C15 H13 2.9285 . . ?
C17 H18 3.0800 . 2_555 ?
C17 H17 2.9520 . 2_555 ?
C18 H17 2.8430 . 2_555 ?
C20 H22B 2.7530 . . ?
C20 H22A 2.6830 . . ?
C21 H7C 2.9540 . 3_555 ?
C22 H22B 3.0360 . 1_545 ?
C22 H20 2.5043 . . ?
C23 H23A 3.0606 . 1_565 ?
C24 H24B 3.0586 . 1_545 ?
C25 H25A 3.0765 . 1_565 ?
C26 H26B 3.0680 . 1_545 ?
C27 H27B 3.0819 . 1_565 ?
C28 H28A 3.0777 . 1_545 ?
C29 H29B 3.0793 . 1_565 ?
C30 H30B 3.0737 . 1_545 ?
C31 H31C 3.0841 . 1_565 ?
C52 H29A 3.0277 . 2_545 ?
H6A O6 2.8389 . . ?
H6A H27A 2.4840 . 2_545 ?
H6B O6 2.5714 . . ?
H6B O6 2.5355 . 1_565 ?
H6B C8 2.5517 . . ?
H7A O5 2.7686 . . ?
H7A O8 2.4861 . 3_565 ?
H7B C8 2.6210 . . ?
H7B O5 2.5700 . 1_545 ?
H7B O5 2.6391 . . ?
H7C H21 2.4766 . 3_555 ?
H7C C21 2.9540 . 3_555 ?
H7C O8 2.8889 . 3_555 ?
H10 O6 2.8252 . . ?
H10 O6 2.7759 . 1_565 ?
H10 C8 2.9705 . . ?
H11 O9 2.6224 . 2_555 ?
H13 O8 2.6966 . 1_545 ?
H13 O8 2.7823 . . ?
H13 C15 2.9285 . . ?
H17 C18 2.8430 . 2_545 ?
H17 O7 2.4391 . . ?
H17 C17 2.9520 . 2_545 ?
H18 C17 3.0800 . 2_545 ?
H20 O2 2.8186 . 3_565 ?
H20 C22 2.5043 . . ?
H20 H22A 2.2387 . . ?
H20 H22B 2.3045 . . ?
H20 C2 2.9990 . 3_565 ?
H21 O8 2.5400 . . ?
H21 H7C 2.4766 . 3_555 ?
H22A C20 2.6830 . . ?
H22A H20 2.2387 . . ?
H22A H24A 2.4192 . . ?
H22A O2 2.7149 . 3_555 ?
H22B H24B 2.5671 . . ?
H22B C20 2.7530 . . ?
H22B C22 3.0360 . 1_565 ?
H22B O9 2.8256 . 1_565 ?
H22B H23A 2.5278 . 1_565 ?
H22B H20 2.3045 . . ?
H23A H24B 2.4675 . 1_545 ?
H23A H23B 2.5925 . 1_545 ?
H23A H22B 2.5278 . 1_545 ?
H23A C23 3.0606 . 1_545 ?
H23A H25A 2.5921 . . ?
H23B H23A 2.5925 . 1_565 ?
H24A H22A 2.4192 . . ?
H24A H24B 2.5998 . 1_545 ?
H24A H26A 2.4234 . . ?
H24B C24 3.0586 . 1_565 ?
H24B H22B 2.5671 . . ?
H24B H26B 2.5134 . . ?
H24B H23A 2.4675 . 1_565 ?
H24B H24A 2.5998 . 1_565 ?
H25A H27B 2.5736 . . ?
H25A C25 3.0765 . 1_545 ?
H25A H23A 2.5921 . . ?
H25A H25B 2.5469 . 1_545 ?
H25A H26B 2.5772 . 1_545 ?
H25B H25A 2.5469 . 1_565 ?
H25B O6 2.8486 . 2_555 ?
H26A H24A 2.4234 . . ?
H26A H26B 2.5770 . 1_545 ?
H26A H28B 2.5200 . . ?
H26B C26 3.0680 . 1_565 ?
H26B H24B 2.5134 . . ?
H26B H26A 2.5770 . 1_565 ?
H26B H28A 2.5623 . . ?
H26B H25A 2.5772 . 1_565 ?
H27A H6A 2.4840 . 2_555 ?
H27A H27B 2.5454 . 1_565 ?
H27B H25A 2.5736 . . ?
H27B H27A 2.5454 . 1_545 ?
H27B C27 3.0819 . 1_545 ?
H28A C28 3.0777 . 1_565 ?
H28A H26B 2.5623 . . ?
H28A H28B 2.5528 . 1_565 ?
H28A H30B 2.5285 . . ?
H28B H26A 2.5200 . . ?
H28B H28A 2.5528 . 1_545 ?
H28B H30A 2.4982 . . ?
H29A H29B 2.5439 . 1_565 ?
H29A C52 3.0277 . 2_555 ?
H29B H29A 2.5439 . 1_545 ?
H29B C29 3.0793 . 1_545 ?
H29B H31C 2.5843 . . ?
H30A H30B 2.5615 . 1_545 ?
H30A H28B 2.4982 . . ?
H30B H28A 2.5285 . . ?
H30B C30 3.0737 . 1_565 ?
H30B H30A 2.5615 . 1_565 ?
H31B H31C 2.5405 . 1_565 ?
H31B O1 2.8680 . 4_465 ?
H31C C31 3.0841 . 1_545 ?
H31C H29B 2.5843 . . ?
H31C H31B 2.5405 . 1_545 ?
H31C O1 2.8971 . 4_455 ?

loop_
_geom_hbond_atom_site_label_D
_geom_hbond_atom_site_label_H
_geom_hbond_atom_site_label_A
_geom_hbond_distance_DH
_geom_hbond_distance_HA
_geom_hbond_distance_DA
_geom_hbond_angle_DHA
_geom_hbond_site_symmetry_A
_geom_hbond_publ_flag
C6 H6B O6 0.981(13) 2.571(8) 2.934(17) 101.8(9) . ?
C6 H6B O6 0.981(13) 2.536(8) 3.367(17) 142.5(8) 1_565 ?
C7 H7A O8 0.978(11) 2.486(8) 3.412(13) 157.9(6) 3_565 ?
C7 H7B O5 0.981(10) 2.570(7) 3.505(13) 159.3(7) 1_545 ?

loop_
_geom_torsion_atom_site_label_1
_geom_torsion_atom_site_label_2
_geom_torsion_atom_site_label_3
_geom_torsion_atom_site_label_4
_geom_torsion
_geom_torsion_site_symmetry_1
_geom_torsion_site_symmetry_2
_geom_torsion_site_symmetry_3
_geom_torsion_site_symmetry_4
_geom_torsion_publ_flag
C1 Ir O3 C3 -177.2(10) . . . . ?
C2 Ir O3 C3 -88(11) . . . . ?
O4 Ir O3 C3 4.2(9) . . . . ?
C1 Ir O4 C5 -54(14) . . . . ?
C2 Ir O4 C5 175.0(10) . . . . ?
O3 Ir O4 C5 -2.7(9) . . . . ?
C2 Ir C1 O1 180(100) . . . . ?
O4 Ir C1 O1 49(68) . . . . ?
O3 Ir C1 O1 -3(59) . . . . ?
C1 Ir C2 O2 29(78) . . . . ?
O4 Ir C2 O2 -153(78) . . . . ?
O3 Ir C2 O2 -61(84) . . . . ?
Ir O3 C3 C4 -4.8(17) . . . . ?
Ir O3 C3 C6 175.2(8) . . . . ?
O3 C3 C4 C5 2.2(18) . . . . ?
C6 C3 C4 C5 -177.7(10) . . . . ?
O3 C3 C4 C8 -178.7(10) . . . . ?
C6 C3 C4 C8 1.3(16) . . . . ?
Ir O4 C5 C4 1.6(14) . . . . ?
Ir O4 C5 C7 -176.8(7) . . . . ?
C3 C4 C5 O4 -0.5(16) . . . . ?
C8 C4 C5 O4 -179.5(9) . . . . ?
C3 C4 C5 C7 177.7(10) . . . . ?
C8 C4 C5 C7 -1.3(15) . . . . ?
C9 O5 C8 O6 -6.4(17) . . . . ?
C9 O5 C8 C4 175.8(9) . . . . ?
C3 C4 C8 O6 -52.7(16) . . . . ?
C5 C4 C8 O6 126.4(12) . . . . ?
C3 C4 C8 O5 125.0(10) . . . . ?
C5 C4 C8 O5 -55.9(13) . . . . ?
C8 O5 C9 C14 -118.4(11) . . . . ?
C8 O5 C9 C10 66.1(14) . . . . ?
C14 C9 C10 C11 1.4(18) . . . . ?
O5 C9 C10 C11 176.7(10) . . . . ?
C9 C10 C11 C12 -1.2(17) . . . . ?
C10 C11 C12 C13 1.1(18) . . . . ?
C10 C11 C12 O7 178.3(10) . . . . ?
C15 O7 C12 C11 121.1(11) . . . . ?
C15 O7 C12 C13 -61.7(14) . . . . ?
C11 C12 C13 C14 -1.0(18) . . . . ?
O7 C12 C13 C14 -178.1(10) . . . . ?
C10 C9 C14 C13 -1.3(18) . . . . ?
O5 C9 C14 C13 -176.7(10) . . . . ?
C12 C13 C14 C9 1.1(18) . . . . ?
C12 O7 C15 O8 0.3(16) . . . . ?
C12 O7 C15 C16 -178.9(9) . . . . ?
O8 C15 C16 C21 1.5(18) . . . . ?
O7 C15 C16 C21 -179.3(10) . . . . ?
O8 C15 C16 C17 -179.6(11) . . . . ?
O7 C15 C16 C17 -0.4(15) . . . . ?
C21 C16 C17 C18 -3.5(16) . . . . ?
C15 C16 C17 C18 177.6(10) . . . . ?
C16 C17 C18 C19 3.0(17) . . . . ?
C17 C18 C19 O9 178.6(10) . . . . ?
C17 C18 C19 C20 -1.4(18) . . . . ?
C22 O9 C19 C18 -178.3(10) . . . . ?
C22 O9 C19 C20 1.7(16) . . . . ?
C18 C19 C20 C21 0.3(17) . . . . ?
O9 C19 C20 C21 -179.7(10) . . . . ?
C17 C16 C21 C20 2.5(17) . . . . ?
C15 C16 C21 C20 -178.6(11) . . . . ?
C19 C20 C21 C16 -0.9(17) . . . . ?
C19 O9 C22 C23 176.4(9) . . . . ?
O9 C22 C23 C24 -170.9(9) . . . . ?
C22 C23 C24 C25 179.8(10) . . . . ?
C23 C24 C25 C26 -176.3(10) . . . . ?
C24 C25 C26 C27 178.0(9) . . . . ?
C25 C26 C27 C28 -177.6(10) . . . . ?
C26 C27 C28 C29 179.6(10) . . . . ?
C27 C28 C29 C30 -179.5(11) . . . . ?
C28 C29 C30 C31 178.7(12) . . . . ?
C54 C51 C52 C53 4(16) . . . . ?
C54 C51 C52 C55 39(6) . . . . ?
C54 C51 C52 C54 104(17) . . . 1_565 ?
C51 C52 C53 C54 148(13) . . . 1_565 ?
C55 C52 C53 C54 108(9) . . . 1_565 ?
C51 C52 C53 C55 40(16) . . . . ?
C54 C52 C53 C55 -108(9) 1_565 . . . ?
C52 C51 C54 C53 155(6) . . . 1_545 ?
C52 C51 C54 C55 -146(9) . . . 1_545 ?
C52 C51 C54 C52 168(4) . . . 1_545 ?
C54 C53 C55 C52 -141(5) 1_565 . . . ?
C52 C53 C55 C54 141(5) . . . 1_565 ?
C51 C52 C55 C53 -169(5) . . . . ?
C54 C52 C55 C53 22(3) 1_565 . . . ?
C53 C52 C55 C54 -22(3) . . . 1_565 ?
C51 C52 C55 C54 169(4) . . . 1_565 ?
